data_7125212
loop_
_publ_author_name
'Albalad, Jorge'
'Ar\'i\~nez-Soriano, Javier'
'Vidal-Gancedo, Jos\'e'
'Lloveras, Vega'
'Juanhuix, Jordi'
'Imaz, Inhar'
'Aliaga-Alcalde, N\'uria'
'Maspoch, Daniel'

_publ_section_title
;
 Hetero-bimetallic paddlewheel clusters in coordination polymers formed by
 a water-induced single-crystal-to-single-crystal transformation.
;
_journal_issue 91
_journal_name_full 'Chemical communications (Cambridge, England)'
_journal_page_first 13397
_journal_page_last 13400
_journal_paper_doi 10.1039/c6cc07653j
_journal_volume 52
_journal_year 2016
_chemical_formula_moiety 'C32 H48 Cu3 N8 O18 Zn1 O8'
_chemical_formula_sum 'C32 H48 Cu3 N8 O26 Zn'
_chemical_formula_weight 1216.82
_space_group_crystal_system monoclinic
_space_group_IT_number 14
_space_group_name_Hall '-P 2ybc'
_space_group_name_H-M_alt 'P 1 21/c 1'
_atom_sites_solution_hydrogens geom
_audit_creation_method SHELXL-2013
_audit_update_record
;
2016-10-20 deposited with the CCDC.
2016-10-21 downloaded from the CCDC.
;
_cell_angle_alpha 90
_cell_angle_beta 110.97(3)
_cell_angle_gamma 90
_cell_formula_units_Z 2
_cell_length_a 11.560(5)
_cell_length_b 16.830(5)
_cell_length_c 12.920(5)
_cell_measurement_reflns_used 2872
_cell_measurement_temperature 100(2)
_cell_measurement_theta_max 20
_cell_measurement_theta_min 1
_cell_volume 2347.2(16)
_computing_cell_refinement 'XDS (Kabsch, 1993)'
_computing_data_collection 'M2DM bruker'
_computing_data_reduction 'XDS (Kabsch, 1993)'
_computing_molecular_graphics 'Diamond, (brandenburg, 1996)'
_computing_publication_material 'Platon, (Spek,2009)'
_computing_structure_refinement 'SHELXL-2013 (Sheldrick, 2013)'
_computing_structure_solution 'SIR2011 (POlidori 2011)'
_diffrn_ambient_temperature 100(2)
_diffrn_measured_fraction_theta_full 0.943
_diffrn_measured_fraction_theta_max 0.865
_diffrn_measurement_device_type 'PILATUS DECTRIS 6M'
_diffrn_measurement_method 'Phi scan'
_diffrn_radiation_type 'synchrotron radiation'
_diffrn_radiation_wavelength 0.71081
_diffrn_reflns_av_R_equivalents 0.0671
_diffrn_reflns_av_unetI/netI 0.0402
_diffrn_reflns_Laue_measured_fraction_full 0.943
_diffrn_reflns_Laue_measured_fraction_max 0.865
_diffrn_reflns_limit_h_max 14
_diffrn_reflns_limit_h_min -14
_diffrn_reflns_limit_k_max 20
_diffrn_reflns_limit_k_min -20
_diffrn_reflns_limit_l_max 15
_diffrn_reflns_limit_l_min -15
_diffrn_reflns_number 24123
_diffrn_reflns_point_group_measured_fraction_full 0.943
_diffrn_reflns_point_group_measured_fraction_max 0.865
_diffrn_reflns_theta_full 25.242
_diffrn_reflns_theta_max 26.353
_diffrn_reflns_theta_min 2.077
_diffrn_source 'synchrotron radiation'
_exptl_absorpt_coefficient_mu 1.942
_exptl_absorpt_correction_type none
_exptl_crystal_colour green
_exptl_crystal_density_diffrn 1.722
_exptl_crystal_description prism
_exptl_crystal_F_000 1236
_exptl_crystal_size_max 0.24
_exptl_crystal_size_mid 0.12
_exptl_crystal_size_min 0.11
_refine_diff_density_max 0.972
_refine_diff_density_min -0.758
_refine_diff_density_rms 0.113
_refine_ls_extinction_method none
_refine_ls_goodness_of_fit_ref 1.047
_refine_ls_hydrogen_treatment constr
_refine_ls_matrix_type full
_refine_ls_number_parameters 316
_refine_ls_number_reflns 4144
_refine_ls_number_restraints 1
_refine_ls_restrained_S_all 1.277
_refine_ls_R_factor_all 0.0625
_refine_ls_R_factor_gt 0.0556
_refine_ls_shift/su_max 0.001
_refine_ls_shift/su_mean 0.000
_refine_ls_structure_factor_coef Fsqd
_refine_ls_weighting_details
;
 w=1/[\s^2^(Fo^2^)+(0.0898P)^2^+6.0868P]
 where P=(Fo^2^+2Fc^2^)/3
;
_refine_ls_weighting_scheme calc
_refine_ls_wR_factor_gt 0.1587
_refine_ls_wR_factor_ref 0.1648
_reflns_Friedel_coverage 0.000
_reflns_number_gt 3593
_reflns_number_total 4144
_reflns_threshold_expression 'I > 2\s(I)'
_cod_data_source_file c6cc07653j2.cif
_cod_data_source_block CuZn2_2
_cod_original_cell_volume 2347.1(2)
_cod_original_sg_symbol_H-M 'P 21/c'
_cod_original_formula_sum 'C32 H48 Cu3 N8 O26 Zn1'
_cod_database_code 7125212
_shelx_space_group_comment
;
The symmetry employed for this shelxl refinement is uniquely defined
by the following loop, which should always be used as a source of
symmetry information in preference to the above space-group names.
They are only intended as comments.
;
_shelxl_version_number 2013-2

loop_
_space_group_symop_operation_xyz
'x, y, z'
'-x, y+1/2, -z+1/2'
'-x, -y, -z'
'x, -y-1/2, z-1/2'

loop_
_atom_site_label
_atom_site_type_symbol
_atom_site_fract_x
_atom_site_fract_y
_atom_site_fract_z
_atom_site_U_iso_or_equiv
_atom_site_adp_type
_atom_site_occupancy
_atom_site_site_symmetry_order
_atom_site_calc_flag
_atom_site_refinement_flags_posn
_atom_site_refinement_flags_adp
_atom_site_refinement_flags_occupancy
_atom_site_disorder_assembly
_atom_site_disorder_group
Cu1 Cu 0.49274(5) 0.24989(3) 0.76985(4) 0.0304(2) Uani 1 1 d . . . . .
Cu3 Cu -0.0280(5) 0.0053(3) 0.5971(4) 0.0721(19) Uani 0.5 1 d . . P A 2
Zn3 Zn -0.0319(3) 0.00711(16) 0.5952(2) 0.0280(8) Uani 0.5 1 d . . P A 1
O2 O 0.4315(3) 0.3224(2) 0.6378(3) 0.0427(8) Uani 1 1 d . . . . .
O5 O 0.1081(4) 0.0824(3) 0.6296(3) 0.0624(12) Uani 1 1 d . . . . .
N3 N 0.5799(4) 0.1642(2) 0.8971(3) 0.0400(9) Uani 1 1 d . . . . .
O3 O 0.5698(3) 0.18321(19) 0.6855(3) 0.0391(8) Uani 1 1 d . . . . .
O6 O 0.1514(4) 0.0761(3) 0.4748(3) 0.0686(13) Uani 1 1 d . . . . .
N1 N 0.3793(4) 0.3244(2) 0.8274(3) 0.0392(9) Uani 1 1 d . . . . .
O7 O 0.8537(4) 0.4191(3) 0.9851(3) 0.0669(12) Uani 1 1 d . . . . .
N4 N 0.6455(4) 0.3269(2) 0.8829(3) 0.0398(9) Uani 1 1 d . . . . .
O10 O 0.9019(5) 0.4242(3) 0.8321(4) 0.0779(14) Uani 1 1 d . . . . .
N2 N 0.3271(4) 0.1676(3) 0.7381(3) 0.0411(10) Uani 1 1 d . . . . .
O4 O 0.6811(4) 0.0745(2) 0.6901(3) 0.0574(10) Uani 1 1 d . . . . .
C6 C 0.4620(5) 0.3720(3) 0.9220(4) 0.0433(12) Uani 1 1 d . . . . .
H6A H 0.4844 0.3408 0.9895 0.052 Uiso 1 1 calc R U . . .
H6B H 0.4183 0.4190 0.9316 0.052 Uiso 1 1 calc R U . . .
C10 C 0.6696(5) 0.1218(3) 0.8598(4) 0.0441(12) Uani 1 1 d . . . . .
H10A H 0.6730 0.0666 0.8821 0.053 Uiso 1 1 calc R U . . .
H10B H 0.7512 0.1446 0.8966 0.053 Uiso 1 1 calc R U . . .
O1W O -0.0842(4) 0.0368(3) 0.7276(3) 0.0702(13) Uani 1 1 d . . . . .
O1 O 0.2892(5) 0.4116(3) 0.5530(4) 0.0850(17) Uani 1 1 d . . . . .
C16 C 0.1695(5) 0.1010(3) 0.5700(4) 0.0503(13) Uani 1 1 d . . . . .
C14 C 0.2759(5) 0.1576(3) 0.6176(4) 0.0461(12) Uani 1 1 d . . . . .
H14A H 0.3425 0.1404 0.5938 0.055 Uiso 1 1 calc R U . . .
H14B H 0.2492 0.2094 0.5847 0.055 Uiso 1 1 calc R U . . .
C2 C 0.4837(5) 0.1098(3) 0.9067(4) 0.0463(12) Uani 1 1 d . . . . .
H2A H 0.4467 0.1329 0.9562 0.056 Uiso 1 1 calc R U . . .
H2B H 0.5220 0.0599 0.9387 0.056 Uiso 1 1 calc R U . . .
C17 C 0.8366(6) 0.4011(4) 0.8860(5) 0.0548(14) Uani 1 1 d . . . . .
C12 C 0.6383(5) 0.1256(3) 0.7356(4) 0.0398(11) Uani 1 1 d . . . . .
C13 C 0.3066(5) 0.3749(3) 0.7346(4) 0.0454(12) Uani 1 1 d . . . . .
H13A H 0.3140 0.4296 0.7598 0.054 Uiso 1 1 calc R U . . .
H13B H 0.2201 0.3599 0.7125 0.054 Uiso 1 1 calc R U . . .
C5 C 0.5782(5) 0.3966(3) 0.9021(4) 0.0443(12) Uani 1 1 d . . . . .
H5A H 0.5561 0.4315 0.8381 0.053 Uiso 1 1 calc R U . . .
H5B H 0.6319 0.4259 0.9658 0.053 Uiso 1 1 calc R U . . .
C4 C 0.7103(5) 0.2801(3) 0.9846(4) 0.0462(12) Uani 1 1 d . . . . .
H4A H 0.7279 0.3148 1.0484 0.055 Uiso 1 1 calc R U . . .
H4B H 0.7890 0.2621 0.9822 0.055 Uiso 1 1 calc R U . . .
C1 C 0.3834(5) 0.0940(3) 0.7951(4) 0.0472(12) Uani 1 1 d . . . . .
H1A H 0.4187 0.0647 0.7489 0.057 Uiso 1 1 calc R U . . .
H1B H 0.3196 0.0611 0.8057 0.057 Uiso 1 1 calc R U . . .
C11 C 0.3451(5) 0.3699(3) 0.6340(4) 0.0455(12) Uani 1 1 d . . . . .
C7 C 0.2998(5) 0.2707(3) 0.8657(4) 0.0466(12) Uani 1 1 d . . . . .
H7A H 0.2356 0.3018 0.8787 0.056 Uiso 1 1 calc R U . . .
H7B H 0.3499 0.2463 0.9354 0.056 Uiso 1 1 calc R U . . .
C20 C 0.7282(5) 0.3482(4) 0.8237(5) 0.0502(13) Uani 1 1 d . . . . .
H20A H 0.6795 0.3747 0.7553 0.060 Uiso 1 1 calc R U . . .
H20B H 0.7603 0.2996 0.8039 0.060 Uiso 1 1 calc R U . . .
C3 C 0.6394(5) 0.2090(3) 1.0008(4) 0.0466(12) Uani 1 1 d . . . . .
H3A H 0.6957 0.1741 1.0558 0.056 Uiso 1 1 calc R U . . .
H3B H 0.5764 0.2266 1.0290 0.056 Uiso 1 1 calc R U . . .
C8 C 0.2404(5) 0.2066(3) 0.7822(5) 0.0485(13) Uani 1 1 d . . . . .
H8A H 0.2054 0.1668 0.8168 0.058 Uiso 1 1 calc R U . . .
H8B H 0.1729 0.2296 0.7212 0.058 Uiso 1 1 calc R U . . .
O2W O -0.0687(7) 0.2085(6) 0.7795(9) 0.171(4) Uani 1 1 d . . . . .
O3W O 0.9638(8) 0.3306(7) 0.6627(10) 0.197(5) Uani 1 1 d . . . . .
O5W O 0.0378(14) 0.2018(10) 0.9847(12) 0.268(11) Uiso 1 1 d D . . . .
O4W O 0.0760(12) 0.0085(6) 0.9412(10) 0.176(4) Uiso 1 1 d . . . . .

loop_
_atom_site_aniso_label
_atom_site_aniso_U_11
_atom_site_aniso_U_22
_atom_site_aniso_U_33
_atom_site_aniso_U_23
_atom_site_aniso_U_13
_atom_site_aniso_U_12
Cu1 0.0346(4) 0.0309(3) 0.0275(3) -0.0040(2) 0.0132(3) -0.0040(2)
Cu3 0.040(3) 0.077(3) 0.089(3) -0.015(2) 0.011(2) -0.013(2)
Zn3 0.0282(18) 0.0264(13) 0.0290(11) 0.0041(10) 0.0098(12) 0.0074(11)
O2 0.054(2) 0.0449(19) 0.0351(17) 0.0010(14) 0.0229(16) 0.0012(16)
O5 0.060(3) 0.079(3) 0.056(2) -0.023(2) 0.030(2) -0.032(2)
N3 0.046(2) 0.044(2) 0.032(2) -0.0029(17) 0.0170(19) -0.0014(18)
O3 0.046(2) 0.0409(18) 0.0363(17) 0.0039(14) 0.0221(16) 0.0014(15)
O6 0.086(3) 0.081(3) 0.044(2) -0.016(2) 0.030(2) -0.041(3)
N1 0.044(2) 0.044(2) 0.0299(19) -0.0072(17) 0.0143(18) -0.0051(18)
O7 0.061(3) 0.090(3) 0.049(2) -0.010(2) 0.018(2) -0.028(2)
N4 0.042(2) 0.044(2) 0.033(2) -0.0042(17) 0.0129(18) -0.0051(18)
O10 0.078(3) 0.093(3) 0.076(3) -0.019(3) 0.044(3) -0.037(3)
N2 0.042(2) 0.049(2) 0.036(2) -0.0038(18) 0.0192(19) -0.0062(18)
O4 0.072(3) 0.060(2) 0.053(2) 0.0031(19) 0.038(2) 0.020(2)
C6 0.053(3) 0.045(3) 0.034(2) -0.010(2) 0.018(2) -0.003(2)
C10 0.047(3) 0.049(3) 0.039(3) 0.003(2) 0.019(2) 0.007(2)
O1W 0.051(3) 0.115(4) 0.046(2) -0.014(2) 0.019(2) 0.007(2)
O1 0.126(4) 0.087(3) 0.052(3) 0.023(2) 0.043(3) 0.058(3)
C16 0.056(3) 0.057(3) 0.043(3) -0.006(2) 0.023(3) -0.015(3)
C14 0.047(3) 0.061(3) 0.033(2) -0.005(2) 0.018(2) -0.013(2)
C2 0.065(3) 0.040(3) 0.044(3) 0.003(2) 0.031(3) -0.003(2)
C17 0.059(4) 0.064(4) 0.045(3) -0.006(3) 0.021(3) -0.014(3)
C12 0.043(3) 0.041(3) 0.042(3) 0.001(2) 0.023(2) 0.004(2)
C13 0.045(3) 0.051(3) 0.042(3) -0.003(2) 0.018(2) 0.005(2)
C5 0.049(3) 0.041(3) 0.040(3) -0.013(2) 0.012(2) -0.005(2)
C4 0.046(3) 0.061(3) 0.030(2) -0.006(2) 0.011(2) -0.004(2)
C1 0.058(3) 0.042(3) 0.049(3) -0.006(2) 0.029(3) -0.014(2)
C11 0.055(3) 0.046(3) 0.037(3) 0.002(2) 0.019(2) 0.008(2)
C7 0.049(3) 0.059(3) 0.039(3) -0.008(2) 0.025(2) -0.005(3)
C20 0.052(3) 0.059(3) 0.043(3) -0.005(2) 0.020(3) -0.010(3)
C3 0.054(3) 0.055(3) 0.028(2) -0.001(2) 0.013(2) -0.002(2)
C8 0.045(3) 0.058(3) 0.050(3) -0.004(3) 0.026(3) -0.005(2)
O2W 0.094(5) 0.199(9) 0.228(11) -0.068(8) 0.068(6) 0.013(5)
O3W 0.102(6) 0.236(11) 0.234(12) -0.093(9) 0.038(7) -0.021(7)

loop_
_atom_type_symbol
_atom_type_description
_atom_type_scat_dispersion_real
_atom_type_scat_dispersion_imag
_atom_type_scat_source
C C 0.0033 0.0016 'International Tables Vol C Tables 4.2.6.8 and 6.1.1.4'
H H 0.0000 0.0000 'International Tables Vol C Tables 4.2.6.8 and 6.1.1.4'
N N 0.0061 0.0033 'International Tables Vol C Tables 4.2.6.8 and 6.1.1.4'
O O 0.0106 0.0060 'International Tables Vol C Tables 4.2.6.8 and 6.1.1.4'
Cu Cu 0.3201 1.2651 'International Tables Vol C Tables 4.2.6.8 and 6.1.1.4'
Zn Zn 0.2839 1.4301 'International Tables Vol C Tables 4.2.6.8 and 6.1.1.4'

loop_
_geom_angle_atom_site_label_1
_geom_angle_atom_site_label_2
_geom_angle_atom_site_label_3
_geom_angle
_geom_angle_site_symmetry_1
_geom_angle_site_symmetry_3
O3 Cu1 O2 88.16(13) . .
O3 Cu1 N1 167.89(15) . .
O2 Cu1 N1 82.25(14) . .
O3 Cu1 N3 82.00(14) . .
O2 Cu1 N3 169.76(14) . .
N1 Cu1 N3 107.87(15) . .
O3 Cu1 N4 106.21(15) . .
O2 Cu1 N4 99.05(15) . .
N1 Cu1 N4 82.70(15) . .
N3 Cu1 N4 81.16(16) . .
O3 Cu1 N2 94.08(14) . .
O2 Cu1 N2 101.43(15) . .
N1 Cu1 N2 80.69(15) . .
N3 Cu1 N2 82.15(16) . .
N4 Cu1 N2 151.52(15) . .
O6 Cu3 O5 162.9(3) 3_556 .
O6 Cu3 O10 91.6(3) 3_556 2_646
O5 Cu3 O10 87.4(3) . 2_646
O6 Cu3 O7 84.9(3) 3_556 4_465
O5 Cu3 O7 91.2(3) . 4_465
O10 Cu3 O7 163.5(4) 2_646 4_465
O6 Cu3 O1W 100.2(3) 3_556 .
O5 Cu3 O1W 96.7(3) . .
O10 Cu3 O1W 101.2(3) 2_646 .
O7 Cu3 O1W 95.2(3) 4_465 .
O6 Cu3 Cu3 83.9(3) 3_556 3_556
O5 Cu3 Cu3 79.0(3) . 3_556
O10 Cu3 Cu3 90.1(3) 2_646 3_556
O7 Cu3 Cu3 73.5(2) 4_465 3_556
O1W Cu3 Cu3 167.8(4) . 3_556
O6 Zn3 O5 162.3(2) 3_556 .
O6 Zn3 O7 86.4(3) 3_556 4_465
O5 Zn3 O7 92.4(2) . 4_465
O6 Zn3 O10 90.3(3) 3_556 2_646
O5 Zn3 O10 85.7(3) . 2_646
O7 Zn3 O10 163.0(2) 4_465 2_646
O6 Zn3 O1W 100.9(2) 3_556 .
O5 Zn3 O1W 96.7(2) . .
O7 Zn3 O1W 97.1(2) 4_465 .
O10 Zn3 O1W 99.9(2) 2_646 .
O6 Zn3 Zn3 84.12(19) 3_556 3_556
O5 Zn3 Zn3 78.57(18) . 3_556
O7 Zn3 Zn3 75.18(16) 4_465 3_556
O10 Zn3 Zn3 87.89(19) 2_646 3_556
O1W Zn3 Zn3 170.6(2) . 3_556
C11 O2 Cu1 116.7(3) . .
C16 O5 Cu3 128.1(4) . .
C16 O5 Zn3 128.1(4) . .
C10 N3 C3 112.9(4) . .
C10 N3 C2 111.5(4) . .
C3 N3 C2 111.1(4) . .
C10 N3 Cu1 105.4(3) . .
C3 N3 Cu1 106.9(3) . .
C2 N3 Cu1 108.6(3) . .
C12 O3 Cu1 118.2(3) . .
C16 O6 Zn3 122.8(4) . 3_556
C16 O6 Cu3 122.8(4) . 3_556
C13 N1 C6 111.9(4) . .
C13 N1 C7 112.4(4) . .
C6 N1 C7 110.1(4) . .
C13 N1 Cu1 107.5(3) . .
C6 N1 Cu1 108.0(3) . .
C7 N1 Cu1 106.7(3) . .
C17 O7 Zn3 134.2(4) . 4_666
C17 O7 Cu3 133.7(4) . 4_666
C20 N4 C5 112.0(4) . .
C20 N4 C4 112.0(4) . .
C5 N4 C4 113.7(4) . .
C20 N4 Cu1 108.0(3) . .
C5 N4 Cu1 103.2(3) . .
C4 N4 Cu1 107.4(3) . .
C17 O10 Cu3 116.7(4) . 2_656
C17 O10 Zn3 116.8(4) . 2_656
C14 N2 C1 112.0(4) . .
C14 N2 C8 113.0(4) . .
C1 N2 C8 115.0(4) . .
C14 N2 Cu1 104.8(3) . .
C1 N2 Cu1 103.2(3) . .
C8 N2 Cu1 107.7(3) . .
N1 C6 C5 110.8(4) . .
N3 C10 C12 113.4(4) . .
O6 C16 O5 126.1(5) . .
O6 C16 C14 116.2(5) . .
O5 C16 C14 117.7(5) . .
N2 C14 C16 117.9(4) . .
N3 C2 C1 111.8(4) . .
O10 C17 O7 125.5(6) . .
O10 C17 C20 115.8(5) . .
O7 C17 C20 118.7(5) . .
O4 C12 O3 124.6(5) . .
O4 C12 C10 119.3(5) . .
O3 C12 C10 116.1(4) . .
N1 C13 C11 114.3(4) . .
N4 C5 C6 111.4(4) . .
N4 C4 C3 114.6(4) . .
N2 C1 C2 112.3(4) . .
O1 C11 O2 123.9(5) . .
O1 C11 C13 118.0(5) . .
O2 C11 C13 118.0(4) . .
N1 C7 C8 111.9(4) . .
N4 C20 C17 115.9(4) . .
N3 C3 C4 112.3(4) . .
N2 C8 C7 113.4(4) . .

loop_
_geom_bond_atom_site_label_1
_geom_bond_atom_site_label_2
_geom_bond_distance
_geom_bond_site_symmetry_2
Cu1 O3 1.984(3) .
Cu1 O2 2.009(3) .
Cu1 N1 2.132(4) .
Cu1 N3 2.148(4) .
Cu1 N4 2.255(4) .
Cu1 N2 2.278(4) .
Cu3 O6 1.956(6) 3_556
Cu3 O5 1.966(6) .
Cu3 O10 1.967(7) 2_646
Cu3 O7 2.041(6) 4_465
Cu3 O1W 2.080(6) .
Cu3 Cu3 2.813(11) 3_556
Zn3 O6 1.948(5) 3_556
Zn3 O5 1.977(5) .
Zn3 O7 1.992(5) 4_465
Zn3 O10 2.019(5) 2_646
Zn3 O1W 2.069(5) .
Zn3 Zn3 2.820(5) 3_556
O2 C11 1.267(6) .
O5 C16 1.260(7) .
N3 C10 1.474(6) .
N3 C3 1.476(6) .
N3 C2 1.478(6) .
O3 C12 1.272(6) .
O6 C16 1.244(7) .
O6 Zn3 1.948(5) 3_556
O6 Cu3 1.956(6) 3_556
N1 C13 1.463(7) .
N1 C6 1.487(6) .
N1 C7 1.495(7) .
O7 C17 1.261(7) .
O7 Zn3 1.992(5) 4_666
O7 Cu3 2.041(6) 4_666
N4 C20 1.466(7) .
N4 C5 1.477(6) .
N4 C4 1.484(6) .
O10 C17 1.257(7) .
O10 Cu3 1.967(7) 2_656
O10 Zn3 2.019(5) 2_656
N2 C14 1.464(6) .
N2 C1 1.470(7) .
N2 C8 1.473(6) .
O4 C12 1.240(6) .
C6 C5 1.514(7) .
C10 C12 1.515(7) .
O1 C11 1.233(7) .
C16 C14 1.503(7) .
C2 C1 1.515(8) .
C17 C20 1.513(8) .
C13 C11 1.520(7) .
C4 C3 1.508(8) .
C7 C8 1.506(7) .
